data_4312772
loop_
_publ_author_name
'Dong Mok Shin'
'In Su Lee'
'Young Keun Chung'

_publ_section_title
;
 Self-Assemblies of New Rigid Angular Ligands and Metal Centers toward the
 Rational Construction and Modification of Novel Coordination Polymer
 Networks
;
_journal_name_full 'Inorganic Chemistry'
_journal_page_first 8838
_journal_page_last 8846
_journal_paper_doi 10.1021/ic0345929
_journal_volume 42
_journal_year 2003
_chemical_formula_sum 'C63 H48 Co1.5 N9 S3'
_chemical_formula_weight 1115.68
_chemical_name_systematic
; 
 ? 
;
_space_group_IT_number 12
_symmetry_cell_setting monoclinic
_symmetry_space_group_name_Hall '-C 2y'
_symmetry_space_group_name_H-M 'C 1 2/m 1'
_atom_sites_solution_hydrogens geom
_atom_sites_solution_primary direct
_atom_sites_solution_secondary difmap
_audit_creation_method SHELXL-97
_cell_angle_alpha 90.00
_cell_angle_beta 119.879(3)
_cell_angle_gamma 90.00
_cell_formula_units_Z 4
_cell_length_a 19.8676(10)
_cell_length_b 32.6591(13)
_cell_length_c 15.0359(7)
_cell_measurement_temperature 293(2)
_cell_volume 8459.4(7)
_computing_structure_refinement 'SHELXL-97 (Sheldrick, 1997)'
_computing_structure_solution 'SHELXS-97 (Sheldrick, 1990)'
_diffrn_ambient_temperature 293(2)
_diffrn_measured_fraction_theta_full 0.952
_diffrn_measured_fraction_theta_max 0.952
_diffrn_radiation_monochromator graphite
_diffrn_radiation_source 'fine-focus sealed tube'
_diffrn_radiation_type MoK\a
_diffrn_radiation_wavelength 0.71073
_diffrn_reflns_av_R_equivalents 0.0773
_diffrn_reflns_av_sigmaI/netI 0.0954
_diffrn_reflns_limit_h_max 25
_diffrn_reflns_limit_h_min -25
_diffrn_reflns_limit_k_max 41
_diffrn_reflns_limit_k_min -42
_diffrn_reflns_limit_l_max 19
_diffrn_reflns_limit_l_min -19
_diffrn_reflns_number 15999
_diffrn_reflns_theta_full 27.48
_diffrn_reflns_theta_max 27.48
_diffrn_reflns_theta_min 2.09
_exptl_absorpt_coefficient_mu 0.404
_exptl_crystal_colour scarlet
_exptl_crystal_density_diffrn 0.876
_exptl_crystal_density_method 'not measured'
_exptl_crystal_description rod
_exptl_crystal_F_000 2310
_exptl_crystal_size_max 0.4
_exptl_crystal_size_mid 0.2
_exptl_crystal_size_min 0.2
_refine_diff_density_max 0.594
_refine_diff_density_min -0.388
_refine_diff_density_rms 0.064
_refine_ls_extinction_method none
_refine_ls_goodness_of_fit_ref 1.056
_refine_ls_hydrogen_treatment mixed
_refine_ls_matrix_type full
_refine_ls_number_parameters 362
_refine_ls_number_reflns 9423
_refine_ls_number_restraints 0
_refine_ls_restrained_S_all 1.056
_refine_ls_R_factor_all 0.1781
_refine_ls_R_factor_gt 0.0948
_refine_ls_shift/su_max 0.001
_refine_ls_shift/su_mean 0.000
_refine_ls_structure_factor_coef Fsqd
_refine_ls_weighting_details 'calc w=1/[\s^2^(Fo^2^)+(0.1278P)^2^+9.0554P] where P=(Fo^2^+2Fc^2^)/3'
_refine_ls_weighting_scheme calc
_refine_ls_wR_factor_gt 0.2240
_refine_ls_wR_factor_ref 0.2872
_reflns_number_gt 4877
_reflns_number_total 9423
_reflns_threshold_expression >2sigma(I)
_cod_data_source_file ic0345929si20030529_081404_1.cif
_cod_data_source_block compound1
_cod_original_formula_sum 'C63 H48 Co1.50 N9 S3'
_cod_database_code 4312772

loop_
_symmetry_equiv_pos_as_xyz
'x, y, z'
'x, -y, z'
'x+1/2, y+1/2, z'
'x+1/2, -y+1/2, z'
'-x, -y, -z'
'-x, y, -z'
'-x+1/2, -y+1/2, -z'
'-x+1/2, y+1/2, -z'

loop_
_atom_site_label
_atom_site_type_symbol
_atom_site_fract_x
_atom_site_fract_y
_atom_site_fract_z
_atom_site_U_iso_or_equiv
_atom_site_adp_type
_atom_site_occupancy
_atom_site_symmetry_multiplicity
_atom_site_calc_flag
_atom_site_refinement_flags
_atom_site_disorder_assembly
_atom_site_disorder_group
Co1 Co 0.0000 0.5000 0.0000 0.0722(4) Uani 1 4 d S . .
Co2 Co 0.7500 0.2500 1.0000 0.0542(3) Uani 1 2 d S . .
S1 S 0.2277(2) 0.5000 -0.0240(3) 0.1359(11) Uani 1 2 d S . .
S2 S 0.66296(16) 0.15827(6) 1.1651(2) 0.1339(9) Uani 1 1 d . . .
N1 N 0.0211(3) 0.45057(15) 0.1105(3) 0.0829(12) Uani 1 1 d . . .
N2 N 0.6231(2) 0.26076(12) 0.8956(3) 0.0670(9) Uani 1 1 d . . .
N3 N 0.1176(4) 0.5000 0.0386(5) 0.0898(18) Uani 1 2 d S . .
N4 N 0.7266(2) 0.21895(12) 1.1022(3) 0.0661(9) Uani 1 1 d . . .
N5 N 0.7668(2) 0.30778(11) 1.0842(3) 0.0619(9) Uani 1 1 d . . .
C1 C -0.0350(4) 0.4223(2) 0.0907(5) 0.0957(17) Uani 1 1 d . . .
H1 H -0.0820 0.4243 0.0297 0.115 Uiso 1 1 calc R . .
C2 C -0.0252(4) 0.3908(2) 0.1572(5) 0.0970(17) Uani 1 1 d . . .
H2 H -0.0646 0.3717 0.1399 0.116 Uiso 1 1 calc R . .
C3 C 0.0419(3) 0.38776(17) 0.2478(4) 0.0759(13) Uani 1 1 d . . .
C4 C 0.0997(4) 0.41558(19) 0.2681(4) 0.0883(16) Uani 1 1 d . . .
H4 H 0.1466 0.4142 0.3294 0.106 Uiso 1 1 calc R . .
C5 C 0.0876(4) 0.44666(17) 0.1947(4) 0.0850(15) Uani 1 1 d . . .
H5 H 0.1279 0.4645 0.2073 0.102 Uiso 1 1 calc R . .
C6 C 0.0542(3) 0.35422(18) 0.3201(4) 0.0802(13) Uani 1 1 d . . .
H6 H 0.0110 0.3390 0.3081 0.096 Uiso 1 1 calc R . .
C7 C 0.1196(3) 0.34420(18) 0.3983(4) 0.0791(13) Uani 1 1 d . . .
H7 H 0.1613 0.3610 0.4112 0.095 Uiso 1 1 calc R . .
C8 C 0.1380(3) 0.30927(16) 0.4715(3) 0.0688(12) Uani 1 1 d . . .
C9 C 0.2155(3) 0.30148(16) 0.5405(3) 0.0680(11) Uani 1 1 d . . .
H9 H 0.2527 0.3190 0.5414 0.082 Uiso 1 1 calc R . .
C10 C 0.2398(3) 0.26891(15) 0.6078(3) 0.0633(11) Uani 1 1 d . . .
C11 C 0.1842(3) 0.24363(17) 0.6061(4) 0.0731(12) Uani 1 1 d . . .
H11 H 0.1992 0.2215 0.6509 0.088 Uiso 1 1 calc R . .
C12 C 0.1062(3) 0.2503(2) 0.5389(4) 0.0834(14) Uani 1 1 d . . .
H12 H 0.0692 0.2327 0.5383 0.100 Uiso 1 1 calc R . .
C13 C 0.0830(3) 0.28364(19) 0.4720(4) 0.0790(14) Uani 1 1 d . . .
H13 H 0.0305 0.2886 0.4277 0.095 Uiso 1 1 calc R . .
C14 C 0.3218(3) 0.26044(16) 0.6805(4) 0.0703(12) Uani 1 1 d . . .
H14 H 0.3328 0.2385 0.7252 0.084 Uiso 1 1 calc R . .
C15 C 0.3810(3) 0.28127(17) 0.6879(4) 0.0779(13) Uani 1 1 d . . .
H15 H 0.3699 0.3033 0.6435 0.093 Uiso 1 1 calc R . .
C16 C 0.4633(3) 0.27282(16) 0.7601(4) 0.0721(12) Uani 1 1 d . . .
C17 C 0.4900(3) 0.24289(18) 0.8333(4) 0.0826(14) Uani 1 1 d . . .
H17 H 0.4550 0.2259 0.8396 0.099 Uiso 1 1 calc R . .
C18 C 0.5692(3) 0.23783(18) 0.8984(4) 0.0791(14) Uani 1 1 d . . .
H18 H 0.5854 0.2170 0.9470 0.095 Uiso 1 1 calc R . .
C19 C 0.5197(4) 0.2962(2) 0.7553(5) 0.0992(19) Uani 1 1 d . . .
H19 H 0.5052 0.3167 0.7062 0.119 Uiso 1 1 calc R . .
C20 C 0.5964(3) 0.28906(17) 0.8221(4) 0.0832(15) Uani 1 1 d . . .
H20 H 0.6325 0.3051 0.8160 0.100 Uiso 1 1 calc R . .
C21 C 0.7555(3) 0.34469(15) 1.0431(4) 0.0761(13) Uani 1 1 d . . .
H21 H 0.7333 0.3464 0.9722 0.091 Uiso 1 1 calc R . .
C22 C 0.7741(4) 0.38045(15) 1.0968(4) 0.0823(15) Uani 1 1 d . . .
H22 H 0.7640 0.4053 1.0624 0.099 Uiso 1 1 calc R . .
C23 C 0.8083(3) 0.37979(14) 1.2037(4) 0.0726(13) Uani 1 1 d . . .
C24 C 0.8212(4) 0.34095(15) 1.2477(4) 0.0813(15) Uani 1 1 d . . .
H24 H 0.8446 0.3382 1.3186 0.098 Uiso 1 1 calc R . .
C25 C 0.7995(4) 0.30675(14) 1.1868(4) 0.0764(14) Uani 1 1 d . . .
H25 H 0.8079 0.2813 1.2184 0.092 Uiso 1 1 calc R . .
C26 C 0.8302(4) 0.41790(14) 1.2610(4) 0.0832(15) Uani 1 1 d . . .
H26 H 0.8215 0.4416 1.2224 0.100 Uiso 1 1 calc R . .
C27 C 0.8608(4) 0.42329(14) 1.3608(4) 0.0835(15) Uani 1 1 d . . .
H27 H 0.8722 0.3999 1.4009 0.100 Uiso 1 1 calc R . .
C28 C 0.8786(4) 0.46295(16) 1.4146(4) 0.0816(15) Uani 1 1 d . . .
C29 C 0.9156(4) 0.46354(17) 1.5208(4) 0.0941(19) Uani 1 1 d . . .
H29 H 0.9279 0.4390 1.5568 0.113 Uiso 1 1 calc R . .
C30 C 0.9344(7) 0.5000 1.5734(7) 0.103(3) Uani 1 2 d S . .
H30 H 0.953(4) 0.5000 1.631(6) 0.062(19) Uiso 1 2 d S . .
C31 C 0.8615(5) 0.5000 1.3635(6) 0.078(2) Uani 1 2 d S . .
H31 H 0.837(3) 0.5000 1.292(5) 0.044(13) Uiso 1 2 d S . .
C32 C 0.1633(6) 0.5000 0.0130(7) 0.088(2) Uani 1 2 d S . .
C33 C 0.7015(3) 0.19373(15) 1.1299(4) 0.0671(11) Uani 1 1 d . . .

loop_
_atom_site_aniso_label
_atom_site_aniso_U_11
_atom_site_aniso_U_22
_atom_site_aniso_U_33
_atom_site_aniso_U_23
_atom_site_aniso_U_13
_atom_site_aniso_U_12
Co1 0.0804(9) 0.0726(8) 0.0610(7) 0.000 0.0334(7) 0.000
Co2 0.0536(4) 0.0520(4) 0.0542(4) -0.0006(3) 0.0247(3) -0.0068(3)
S1 0.168(3) 0.105(2) 0.187(3) 0.000 0.127(3) 0.000
S2 0.201(2) 0.0892(12) 0.178(2) -0.0045(11) 0.144(2) -0.0422(13)
N1 0.090(3) 0.080(3) 0.073(3) 0.007(2) 0.036(2) 0.013(2)
N2 0.057(2) 0.066(2) 0.064(2) -0.0007(17) 0.0201(18) -0.0055(16)
N3 0.083(5) 0.099(5) 0.082(4) 0.000 0.038(4) 0.000
N4 0.065(2) 0.066(2) 0.065(2) 0.0000(17) 0.0305(19) -0.0110(18)
N5 0.071(2) 0.055(2) 0.061(2) 0.0005(15) 0.0336(18) -0.0026(16)
C1 0.085(4) 0.101(4) 0.087(4) 0.019(3) 0.032(3) -0.006(3)
C2 0.074(4) 0.103(4) 0.096(4) 0.017(3) 0.029(3) -0.005(3)
C3 0.076(3) 0.080(3) 0.078(3) -0.007(2) 0.044(3) 0.001(3)
C4 0.088(4) 0.094(4) 0.058(3) -0.005(3) 0.018(3) 0.011(3)
C5 0.095(4) 0.068(3) 0.079(3) -0.002(2) 0.034(3) -0.002(3)
C6 0.075(3) 0.087(4) 0.076(3) 0.004(3) 0.036(3) 0.005(3)
C7 0.069(3) 0.086(3) 0.070(3) -0.002(2) 0.026(3) 0.010(2)
C8 0.060(3) 0.086(3) 0.055(2) 0.004(2) 0.024(2) 0.013(2)
C9 0.058(3) 0.081(3) 0.060(2) -0.001(2) 0.027(2) 0.004(2)
C10 0.055(2) 0.078(3) 0.053(2) -0.001(2) 0.0239(19) 0.010(2)
C11 0.061(3) 0.086(3) 0.065(3) 0.012(2) 0.026(2) 0.006(2)
C12 0.056(3) 0.107(4) 0.080(3) 0.013(3) 0.028(2) -0.003(3)
C13 0.053(3) 0.108(4) 0.064(3) 0.007(3) 0.020(2) 0.010(3)
C14 0.055(2) 0.083(3) 0.060(3) 0.003(2) 0.019(2) 0.007(2)
C15 0.067(3) 0.080(3) 0.075(3) 0.013(2) 0.027(2) 0.005(2)
C16 0.057(3) 0.078(3) 0.065(3) 0.000(2) 0.018(2) -0.006(2)
C17 0.062(3) 0.084(4) 0.093(4) 0.010(3) 0.032(3) -0.010(2)
C18 0.055(3) 0.084(3) 0.087(3) 0.018(3) 0.026(2) -0.003(2)
C19 0.071(3) 0.110(5) 0.090(4) 0.035(3) 0.020(3) -0.001(3)
C20 0.060(3) 0.082(3) 0.087(3) 0.022(3) 0.021(3) -0.006(2)
C21 0.092(4) 0.065(3) 0.066(3) 0.005(2) 0.034(3) 0.013(2)
C22 0.120(4) 0.052(3) 0.071(3) 0.007(2) 0.045(3) 0.011(3)
C23 0.103(4) 0.053(2) 0.069(3) 0.0005(19) 0.048(3) 0.000(2)
C24 0.121(5) 0.064(3) 0.061(3) 0.000(2) 0.047(3) -0.009(3)
C25 0.113(4) 0.050(2) 0.075(3) 0.002(2) 0.053(3) -0.006(2)
C26 0.132(5) 0.050(2) 0.072(3) 0.001(2) 0.054(3) -0.007(3)
C27 0.125(5) 0.047(2) 0.081(3) 0.002(2) 0.053(3) -0.002(3)
C28 0.121(5) 0.060(3) 0.067(3) 0.001(2) 0.050(3) 0.001(3)
C29 0.152(6) 0.063(3) 0.065(3) 0.006(2) 0.053(4) 0.006(3)
C30 0.161(10) 0.085(6) 0.055(4) 0.000 0.048(5) 0.000
C31 0.116(6) 0.058(4) 0.057(4) 0.000 0.041(4) 0.000
C32 0.097(6) 0.078(5) 0.086(5) 0.000 0.043(5) 0.000
C33 0.081(3) 0.065(3) 0.068(3) -0.007(2) 0.047(3) -0.010(2)

loop_
_atom_type_symbol
_atom_type_description
_atom_type_scat_dispersion_real
_atom_type_scat_dispersion_imag
_atom_type_scat_source
C C 0.0033 0.0016 'International Tables Vol C Tables 4.2.6.8 and 6.1.1.4'
H H 0.0000 0.0000 'International Tables Vol C Tables 4.2.6.8 and 6.1.1.4'
Co Co 0.3494 0.9721 'International Tables Vol C Tables 4.2.6.8 and 6.1.1.4'
N N 0.0061 0.0033 'International Tables Vol C Tables 4.2.6.8 and 6.1.1.4'
S S 0.1246 0.1234 'International Tables Vol C Tables 4.2.6.8 and 6.1.1.4'

loop_
_geom_angle_atom_site_label_1
_geom_angle_atom_site_label_2
_geom_angle_atom_site_label_3
_geom_angle
_geom_angle_site_symmetry_1
_geom_angle_site_symmetry_3
_geom_angle_publ_flag
N3 Co1 N3 180.0 5_565 . ?
N3 Co1 N1 91.35(19) 5_565 6 ?
N3 Co1 N1 88.65(19) . 6 ?
N3 Co1 N1 88.65(19) 5_565 2_565 ?
N3 Co1 N1 91.35(19) . 2_565 ?
N1 Co1 N1 180.000(1) 6 2_565 ?
N3 Co1 N1 88.65(19) 5_565 . ?
N3 Co1 N1 91.35(19) . . ?
N1 Co1 N1 85.7(2) 6 . ?
N1 Co1 N1 94.3(2) 2_565 . ?
N3 Co1 N1 91.35(19) 5_565 5_565 ?
N3 Co1 N1 88.65(19) . 5_565 ?
N1 Co1 N1 94.3(2) 6 5_565 ?
N1 Co1 N1 85.7(2) 2_565 5_565 ?
N1 Co1 N1 180.00(17) . 5_565 ?
N4 Co2 N4 180.000(1) . 7_657 ?
N4 Co2 N5 88.94(14) . 7_657 ?
N4 Co2 N5 91.06(14) 7_657 7_657 ?
N4 Co2 N5 91.06(14) . . ?
N4 Co2 N5 88.94(14) 7_657 . ?
N5 Co2 N5 180.000(1) 7_657 . ?
N4 Co2 N2 90.36(15) . . ?
N4 Co2 N2 89.64(15) 7_657 . ?
N5 Co2 N2 86.35(14) 7_657 . ?
N5 Co2 N2 93.65(14) . . ?
N4 Co2 N2 89.64(15) . 7_657 ?
N4 Co2 N2 90.36(15) 7_657 7_657 ?
N5 Co2 N2 93.65(14) 7_657 7_657 ?
N5 Co2 N2 86.35(14) . 7_657 ?
N2 Co2 N2 180.000(1) . 7_657 ?
C5 N1 C1 117.9(5) . . ?
C5 N1 Co1 121.7(4) . . ?
C1 N1 Co1 120.4(4) . . ?
C18 N2 C20 115.1(4) . . ?
C18 N2 Co2 122.4(3) . . ?
C20 N2 Co2 122.4(3) . . ?
C32 N3 Co1 149.3(7) . . ?
C33 N4 Co2 156.9(4) . . ?
C21 N5 C25 115.6(4) . . ?
C21 N5 Co2 124.8(3) . . ?
C25 N5 Co2 119.1(3) . . ?
N1 C1 C2 122.9(6) . . ?
C3 C2 C1 119.8(6) . . ?
C2 C3 C4 118.1(5) . . ?
C2 C3 C6 120.9(5) . . ?
C4 C3 C6 120.9(5) . . ?
C3 C4 C5 119.8(5) . . ?
N1 C5 C4 121.3(6) . . ?
C7 C6 C3 125.7(6) . . ?
C6 C7 C8 129.1(6) . . ?
C13 C8 C9 118.2(5) . . ?
C13 C8 C7 124.2(5) . . ?
C9 C8 C7 117.6(5) . . ?
C10 C9 C8 122.9(5) . . ?
C11 C10 C9 117.9(4) . . ?
C11 C10 C14 119.1(4) . . ?
C9 C10 C14 123.0(4) . . ?
C10 C11 C12 121.3(5) . . ?
C11 C12 C13 119.8(5) . . ?
C8 C13 C12 120.0(5) . . ?
C15 C14 C10 125.5(5) . . ?
C14 C15 C16 125.8(5) . . ?
C17 C16 C19 115.8(5) . . ?
C17 C16 C15 124.9(5) . . ?
C19 C16 C15 119.3(5) . . ?
C16 C17 C18 120.1(5) . . ?
N2 C18 C17 124.1(5) . . ?
C20 C19 C16 120.2(5) . . ?
N2 C20 C19 124.6(5) . . ?
N5 C21 C22 124.9(5) . . ?
C21 C22 C23 120.1(4) . . ?
C24 C23 C22 115.4(4) . . ?
C24 C23 C26 124.7(4) . . ?
C22 C23 C26 119.9(4) . . ?
C25 C24 C23 120.1(4) . . ?
N5 C25 C24 123.9(4) . . ?
C27 C26 C23 128.4(4) . . ?
C26 C27 C28 126.1(4) . . ?
C31 C28 C29 118.1(5) . . ?
C31 C28 C27 122.6(5) . . ?
C29 C28 C27 119.3(4) . . ?
C30 C29 C28 120.8(5) . . ?
C29 C30 C29 120.0(8) . 2_565 ?
C28 C31 C28 122.2(7) 2_565 . ?
N3 C32 S1 179.7(9) . . ?
N4 C33 S2 177.8(5) . . ?

loop_
_geom_bond_atom_site_label_1
_geom_bond_atom_site_label_2
_geom_bond_distance
_geom_bond_site_symmetry_2
_geom_bond_publ_flag
Co1 N3 2.107(8) 5_565 ?
Co1 N3 2.107(8) . ?
Co1 N1 2.201(4) 6 ?
Co1 N1 2.201(4) 2_565 ?
Co1 N1 2.201(4) . ?
Co1 N1 2.201(4) 5_565 ?
Co2 N4 2.078(4) . ?
Co2 N4 2.078(4) 7_657 ?
Co2 N5 2.203(4) 7_657 ?
Co2 N5 2.203(4) . ?
Co2 N2 2.236(4) . ?
Co2 N2 2.236(4) 7_657 ?
S1 C32 1.630(11) . ?
S2 C33 1.616(5) . ?
N1 C5 1.303(7) . ?
N1 C1 1.362(8) . ?
N2 C18 1.324(6) . ?
N2 C20 1.331(6) . ?
N3 C32 1.150(10) . ?
N4 C33 1.143(6) . ?
N5 C21 1.322(6) . ?
N5 C25 1.343(6) . ?
C1 C2 1.378(9) . ?
C2 C3 1.354(8) . ?
C3 C4 1.374(8) . ?
C3 C6 1.476(8) . ?
C4 C5 1.428(8) . ?
C6 C7 1.287(7) . ?
C7 C8 1.498(7) . ?
C8 C13 1.379(8) . ?
C8 C9 1.385(7) . ?
C9 C10 1.380(7) . ?
C10 C11 1.368(7) . ?
C10 C14 1.467(6) . ?
C11 C12 1.383(7) . ?
C12 C13 1.395(8) . ?
C14 C15 1.316(7) . ?
C15 C16 1.469(7) . ?
C16 C17 1.366(8) . ?
C16 C19 1.387(8) . ?
C17 C18 1.388(7) . ?
C19 C20 1.363(8) . ?
C21 C22 1.362(7) . ?
C22 C23 1.400(7) . ?
C23 C24 1.394(7) . ?
C23 C26 1.451(7) . ?
C24 C25 1.371(7) . ?
C26 C27 1.320(7) . ?
C27 C28 1.474(7) . ?
C28 C31 1.382(6) . ?
C28 C29 1.385(7) . ?
C29 C30 1.375(7) . ?
C30 C29 1.375(7) 2_565 ?
C31 C28 1.382(6) 2_565 ?
